data_7101151
loop_
_publ_author_name
'Kenneth Henderson'
'Dugald J. MacDougall'
'J. Jacob Morris'
'Bruce C. Noll'

_publ_section_title
;
Use of tetrameric cubane aggregates of lithium
aryloxides as secondary building units in controlling network assembly
;
_journal_issue 4
_journal_name_full 'Chemical Communications'
_journal_paper_doi 10.1039/b413434f
_journal_year 2005
_chemical_formula_moiety 'C18 H22 Li2 O5'
_chemical_formula_sum 'C18 H22 Li2 O5'
_chemical_formula_weight 332.24
_space_group_IT_number 15
_symmetry_cell_setting monoclinic
_symmetry_space_group_name_Hall '-C 2yc'
_symmetry_space_group_name_H-M 'C 1 2/c 1'
_atom_sites_solution_hydrogens geom
_atom_sites_solution_primary direct
_atom_sites_solution_secondary difmap
_audit_creation_method SHELXL-97
_cell_angle_alpha 90.00
_cell_angle_beta 94.853(4)
_cell_angle_gamma 90.00
_cell_formula_units_Z 8
_cell_length_a 13.0937(9)
_cell_length_b 17.7646(12)
_cell_length_c 15.7526(11)
_cell_measurement_reflns_used 7784
_cell_measurement_temperature 100(2)
_cell_measurement_theta_max 36.39
_cell_measurement_theta_min 2.40
_cell_volume 3651.0(4)
_computing_cell_refinement 'Bruker APEX2/SAINT'
_computing_data_collection 'Bruker APEX2'
_computing_data_reduction 'Bruker SAINT/SHELXTL'
_computing_molecular_graphics 'Bruker SHELXTL'
_computing_publication_material 'Bruker SHELXTL'
_computing_structure_refinement 'SHELXL-97 (Sheldrick, 1997)'
_computing_structure_solution 'SHELXS-97 (Sheldrick, 1990)'
_diffrn_ambient_temperature 100(2)
_diffrn_detector_area_resol_mean 8.33
_diffrn_measured_fraction_theta_full 0.995
_diffrn_measured_fraction_theta_max 0.995
_diffrn_measurement_device_type 'Bruker SMART APEX CCD area detector'
_diffrn_measurement_method '\f and \w scans'
_diffrn_radiation_monochromator graphite
_diffrn_radiation_probe x-ray
_diffrn_radiation_type MoK\a
_diffrn_radiation_wavelength 0.71073
_diffrn_reflns_av_R_equivalents 0.0294
_diffrn_reflns_av_sigmaI/netI 0.0231
_diffrn_reflns_limit_h_max 20
_diffrn_reflns_limit_h_min -20
_diffrn_reflns_limit_k_max 24
_diffrn_reflns_limit_k_min -27
_diffrn_reflns_limit_l_max 23
_diffrn_reflns_limit_l_min -22
_diffrn_reflns_number 30134
_diffrn_reflns_theta_full 33.00
_diffrn_reflns_theta_max 33.00
_diffrn_reflns_theta_min 1.94
_diffrn_source 'fine-focus sealed tube'
_diffrn_source_type 'Siemens KFFMO2K-90'
_exptl_absorpt_coefficient_mu 0.085
_exptl_absorpt_correction_T_max 0.9857
_exptl_absorpt_correction_T_min 0.9145
_exptl_absorpt_correction_type multi-scan
_exptl_absorpt_process_details 'Blessing, R. H. Acta Cryst. (1995) A51, 33-38.'
_exptl_crystal_colour block
_exptl_crystal_density_diffrn 1.209
_exptl_crystal_density_method 'not measured'
_exptl_crystal_description colorless
_exptl_crystal_F_000 1408
_exptl_crystal_size_max 0.36
_exptl_crystal_size_mid 0.22
_exptl_crystal_size_min 0.17
_refine_diff_density_max 0.498
_refine_diff_density_min -0.229
_refine_diff_density_rms 0.059
_refine_ls_extinction_method none
_refine_ls_goodness_of_fit_ref 1.098
_refine_ls_hydrogen_treatment refall
_refine_ls_matrix_type full
_refine_ls_number_parameters 314
_refine_ls_number_reflns 6840
_refine_ls_number_restraints 0
_refine_ls_restrained_S_all 1.098
_refine_ls_R_factor_all 0.0475
_refine_ls_R_factor_gt 0.0411
_refine_ls_shift/su_max 0.011
_refine_ls_shift/su_mean 0.003
_refine_ls_structure_factor_coef Fsqd
_refine_ls_weighting_details 'calc w=1/[\s^2^(Fo^2^)+(0.0763P)^2^+0.6141P] where P=(Fo^2^+2Fc^2^)/3'
_refine_ls_weighting_scheme calc
_refine_ls_wR_factor_gt 0.1170
_refine_ls_wR_factor_ref 0.1224
_reflns_number_gt 5889
_reflns_number_total 6840
_reflns_threshold_expression >2sigma(I)
_cod_data_source_file b413434f.txt
_cod_original_sg_symbol_H-M C2/c
_cod_database_code 7101151

loop_
_symmetry_equiv_pos_as_xyz
'x, y, z'
'-x, y, -z+1/2'
'x+1/2, y+1/2, z'
'-x+1/2, y+1/2, -z+1/2'
'-x, -y, -z'
'x, -y, z-1/2'
'-x+1/2, -y+1/2, -z'
'x+1/2, -y+1/2, z-1/2'

loop_
_atom_site_label
_atom_site_type_symbol
_atom_site_fract_x
_atom_site_fract_y
_atom_site_fract_z
_atom_site_U_iso_or_equiv
_atom_site_adp_type
_atom_site_occupancy
_atom_site_symmetry_multiplicity
_atom_site_calc_flag
C1 C 0.52118(6) 0.52537(4) 0.08365(4) 0.01982(13) Uani 1 1 d
C2 C 0.54229(5) 0.42946(4) -0.01707(4) 0.01784(12) Uani 1 1 d
C3 C 0.51221(5) 0.22433(4) 0.09769(4) 0.01635(12) Uani 1 1 d
C4 C 0.59102(6) 0.22817(4) 0.04228(5) 0.02177(14) Uani 1 1 d
C5 C 0.59552(8) 0.17658(5) -0.02415(5) 0.03075(18) Uani 1 1 d
C6 C 0.52240(9) 0.12020(5) -0.03742(6) 0.0350(2) Uani 1 1 d
C7 C 0.44598(8) 0.11478(5) 0.01781(6) 0.03056(18) Uani 1 1 d
C8 C 0.44054(6) 0.16545(4) 0.08462(5) 0.02206(14) Uani 1 1 d
C9 C 0.30955(5) 0.43543(4) 0.23041(4) 0.01518(12) Uani 1 1 d
C10 C 0.27606(5) 0.47013(4) 0.15263(5) 0.01858(13) Uani 1 1 d
C11 C 0.19009(5) 0.51668(4) 0.14551(6) 0.02452(15) Uani 1 1 d
C12 C 0.13417(6) 0.52941(5) 0.21521(7) 0.02958(18) Uani 1 1 d
C13 C 0.16465(6) 0.49442(5) 0.29201(6) 0.02904(17) Uani 1 1 d
C14 C 0.25076(5) 0.44792(4) 0.30005(5) 0.02109(14) Uani 1 1 d
C15 C 0.20042(7) 0.27481(5) 0.14880(6) 0.0331(2) Uani 1 1 d
C16 C 0.13759(6) 0.21254(5) 0.10569(5) 0.02436(15) Uani 1 1 d
C17 C 0.13639(6) 0.14897(4) 0.23547(5) 0.02221(14) Uani 1 1 d
C18 C 0.19831(6) 0.21092(5) 0.27984(5) 0.02362(15) Uani 1 1 d
H4 H 0.6417(9) 0.2691(6) 0.0496(8) 0.027(3) Uiso 1 1 d
H5 H 0.6526(11) 0.1812(8) -0.0643(10) 0.045(4) Uiso 1 1 d
H6 H 0.5240(11) 0.0860(8) -0.0860(10) 0.046(4) Uiso 1 1 d
H7 H 0.3946(12) 0.0736(9) 0.0084(11) 0.053(4) Uiso 1 1 d
H8 H 0.3846(9) 0.1608(6) 0.1245(8) 0.028(3) Uiso 1 1 d
H10 H 0.3147(8) 0.4609(6) 0.1028(8) 0.025(3) Uiso 1 1 d
H11 H 0.1660(9) 0.5403(7) 0.0881(8) 0.032(3) Uiso 1 1 d
H12 H 0.0753(10) 0.5624(7) 0.2093(9) 0.037(3) Uiso 1 1 d
H13 H 0.1239(10) 0.5012(8) 0.3417(9) 0.041(3) Uiso 1 1 d
H14 H 0.2722(9) 0.4227(7) 0.3526(8) 0.026(3) Uiso 1 1 d
H1A H 0.5938(8) 0.5378(6) 0.0852(7) 0.017(2) Uiso 1 1 d
H2A H 0.6141(9) 0.4419(6) -0.0162(8) 0.025(3) Uiso 1 1 d
H15A H 0.1542(11) 0.3123(8) 0.1711(9) 0.041(3) Uiso 1 1 d
H16A H 0.1840(9) 0.1730(7) 0.0840(8) 0.031(3) Uiso 1 1 d
H17A H 0.1823(9) 0.1100(6) 0.2174(7) 0.024(3) Uiso 1 1 d
H18A H 0.2445(9) 0.1911(7) 0.3288(8) 0.028(3) Uiso 1 1 d
H1B H 0.4999(8) 0.5326(6) 0.1403(8) 0.025(3) Uiso 1 1 d
H2B H 0.5294(8) 0.3768(7) -0.0262(7) 0.025(3) Uiso 1 1 d
H15B H 0.2499(11) 0.2982(8) 0.1070(9) 0.045(4) Uiso 1 1 d
H16B H 0.0906(9) 0.2333(7) 0.0568(8) 0.029(3) Uiso 1 1 d
H17B H 0.0903(10) 0.1279(8) 0.2773(9) 0.042(3) Uiso 1 1 d
H18B H 0.1532(10) 0.2511(7) 0.3013(9) 0.037(3) Uiso 1 1 d
Li1 Li 0.39890(10) 0.28282(7) 0.24028(8) 0.0195(2) Uani 1 1 d
Li2 Li 0.50559(9) 0.38260(7) 0.16566(8) 0.0179(2) Uani 1 1 d
O1 O 0.51102(4) 0.44607(3) 0.06589(3) 0.01790(11) Uani 1 1 d
O2 O 0.50504(4) 0.27426(3) 0.15981(3) 0.01760(10) Uani 1 1 d
O3 O 0.39319(4) 0.39260(3) 0.23737(3) 0.01628(10) Uani 1 1 d
O4 O 0.26226(4) 0.24548(3) 0.22128(4) 0.02671(13) Uani 1 1 d
O5 O 0.07472(4) 0.17753(3) 0.16342(4) 0.02121(11) Uani 1 1 d

loop_
_atom_site_aniso_label
_atom_site_aniso_U_11
_atom_site_aniso_U_22
_atom_site_aniso_U_33
_atom_site_aniso_U_23
_atom_site_aniso_U_13
_atom_site_aniso_U_12
C1 0.0310(3) 0.0141(3) 0.0136(3) -0.0003(2) -0.0023(2) -0.0005(2)
C2 0.0251(3) 0.0144(3) 0.0138(3) 0.0006(2) 0.0007(2) 0.0006(2)
C3 0.0213(3) 0.0145(3) 0.0125(3) -0.0003(2) -0.0029(2) 0.0026(2)
C4 0.0240(3) 0.0234(3) 0.0178(3) 0.0030(2) 0.0012(2) 0.0057(2)
C5 0.0416(4) 0.0335(4) 0.0177(3) 0.0022(3) 0.0056(3) 0.0166(3)
C6 0.0581(6) 0.0263(4) 0.0195(4) -0.0078(3) -0.0025(3) 0.0145(4)
C7 0.0477(5) 0.0177(3) 0.0246(4) -0.0066(3) -0.0072(3) 0.0000(3)
C8 0.0300(3) 0.0164(3) 0.0190(3) -0.0028(2) -0.0020(3) -0.0019(2)
C9 0.0143(2) 0.0133(3) 0.0176(3) 0.0007(2) -0.0003(2) -0.00173(19)
C10 0.0178(3) 0.0184(3) 0.0189(3) 0.0021(2) -0.0022(2) -0.0003(2)
C11 0.0185(3) 0.0221(3) 0.0316(4) 0.0050(3) -0.0062(3) 0.0009(2)
C12 0.0155(3) 0.0267(4) 0.0466(5) 0.0035(3) 0.0026(3) 0.0041(3)
C13 0.0209(3) 0.0290(4) 0.0388(5) 0.0015(3) 0.0121(3) 0.0023(3)
C14 0.0197(3) 0.0220(3) 0.0223(3) 0.0023(2) 0.0056(2) -0.0008(2)
C15 0.0343(4) 0.0267(4) 0.0351(5) 0.0120(3) -0.0162(3) -0.0127(3)
C16 0.0248(3) 0.0263(4) 0.0208(3) 0.0057(3) -0.0054(3) -0.0074(3)
C17 0.0200(3) 0.0249(3) 0.0210(3) 0.0049(3) -0.0026(2) -0.0050(2)
C18 0.0221(3) 0.0292(4) 0.0189(3) -0.0040(3) -0.0015(2) -0.0019(3)
Li1 0.0215(5) 0.0180(6) 0.0185(6) 0.0004(4) -0.0024(4) -0.0028(4)
Li2 0.0217(5) 0.0167(5) 0.0150(5) 0.0017(4) 0.0001(4) 0.0000(4)
O1 0.0278(2) 0.0131(2) 0.0127(2) 0.00155(15) 0.00120(17) -0.00069(17)
O2 0.0230(2) 0.0151(2) 0.0141(2) -0.00360(16) -0.00179(17) 0.00011(16)
O3 0.0162(2) 0.0152(2) 0.0170(2) 0.00091(16) -0.00056(16) 0.00217(15)
O4 0.0231(2) 0.0276(3) 0.0276(3) 0.0071(2) -0.0092(2) -0.0102(2)
O5 0.0175(2) 0.0228(3) 0.0223(3) 0.00251(19) -0.00430(18) -0.00401(17)

loop_
_atom_type_symbol
_atom_type_description
_atom_type_scat_dispersion_real
_atom_type_scat_dispersion_imag
_atom_type_scat_source
C C 0.0033 0.0016 'International Tables Vol C Tables 4.2.6.8 and 6.1.1.4'
H H 0.0000 0.0000 'International Tables Vol C Tables 4.2.6.8 and 6.1.1.4'
Li Li -0.0003 0.0001 'International Tables Vol C Tables 4.2.6.8 and 6.1.1.4'
O O 0.0106 0.0060 'International Tables Vol C Tables 4.2.6.8 and 6.1.1.4'

loop_
_geom_angle_atom_site_label_1
_geom_angle_atom_site_label_2
_geom_angle_atom_site_label_3
_geom_angle
_geom_angle_site_symmetry_1
_geom_angle_site_symmetry_3
O1 C1 C2 110.37(5) . 5_665
O1 C1 H1A 107.5(6) . .
C2 C1 H1A 112.0(6) 5_665 .
O1 C1 H1B 106.3(7) . .
C2 C1 H1B 112.7(7) 5_665 .
H1A C1 H1B 107.7(9) . .
O1 C2 C1 109.91(6) . 5_665
O1 C2 H2A 107.1(7) . .
C1 C2 H2A 111.5(7) 5_665 .
O1 C2 H2B 106.1(7) . .
C1 C2 H2B 109.5(7) 5_665 .
H2A C2 H2B 112.6(10) . .
O2 C3 C4 121.65(6) . .
O2 C3 C8 121.01(6) . .
C4 C3 C8 117.34(6) . .
C5 C4 C3 120.82(8) . .
C5 C4 H4 120.1(7) . .
C3 C4 H4 119.0(7) . .
C6 C5 C4 120.92(8) . .
C6 C5 H5 119.7(8) . .
C4 C5 H5 119.3(8) . .
C7 C6 C5 118.77(8) . .
C7 C6 H6 120.8(8) . .
C5 C6 H6 120.4(8) . .
C6 C7 C8 121.11(8) . .
C6 C7 H7 118.2(9) . .
C8 C7 H7 120.7(9) . .
C7 C8 C3 120.99(8) . .
C7 C8 H8 120.3(7) . .
C3 C8 H8 118.7(7) . .
O3 C9 C10 121.03(6) . .
O3 C9 C14 121.72(6) . .
C10 C9 C14 117.25(6) . .
C11 C10 C9 121.32(7) . .
C11 C10 H10 120.1(7) . .
C9 C10 H10 118.6(7) . .
C12 C11 C10 120.61(7) . .
C12 C11 H11 119.3(7) . .
C10 C11 H11 120.1(7) . .
C13 C12 C11 118.95(7) . .
C13 C12 H12 121.6(8) . .
C11 C12 H12 119.4(8) . .
C12 C13 C14 120.99(8) . .
C12 C13 H13 119.9(8) . .
C14 C13 H13 119.0(8) . .
C13 C14 C9 120.86(7) . .
C13 C14 H14 121.9(7) . .
C9 C14 H14 117.2(7) . .
O4 C15 C16 109.92(7) . .
O4 C15 H15A 106.5(9) . .
C16 C15 H15A 109.2(8) . .
O4 C15 H15B 107.8(8) . .
C16 C15 H15B 110.6(8) . .
H15A C15 H15B 112.8(12) . .
O5 C16 C15 110.92(7) . .
O5 C16 H16A 108.1(7) . .
C15 C16 H16A 110.1(7) . .
O5 C16 H16B 107.4(7) . .
C15 C16 H16B 110.4(7) . .
H16A C16 H16B 109.9(10) . .
O5 C17 C18 110.83(6) . .
O5 C17 H17A 110.0(7) . .
C18 C17 H17A 109.5(7) . .
O5 C17 H17B 108.8(8) . .
C18 C17 H17B 107.4(8) . .
H17A C17 H17B 110.3(10) . .
O4 C18 C17 109.60(6) . .
O4 C18 H18A 107.4(7) . .
C17 C18 H18A 111.5(7) . .
O4 C18 H18B 107.7(7) . .
C17 C18 H18B 111.6(7) . .
H18A C18 H18B 108.9(10) . .
O4 Li1 O2 129.52(7) . 2_655
O4 Li1 O3 108.07(7) . .
O2 Li1 O3 96.81(6) 2_655 .
O4 Li1 O2 125.25(7) . .
O2 Li1 O2 94.13(6) 2_655 .
O3 Li1 O2 95.16(6) . .
O4 Li1 Li2 137.33(7) . 2_655
O2 Li1 Li2 48.21(4) 2_655 2_655
O3 Li1 Li2 48.65(4) . 2_655
O2 Li1 Li2 95.11(6) . 2_655
O4 Li1 Li2 134.35(7) . .
O2 Li1 Li2 94.83(6) 2_655 .
O3 Li1 Li2 47.84(4) . .
O2 Li1 Li2 47.49(4) . .
Li2 Li1 Li2 62.33(6) 2_655 .
O4 Li1 Li1 159.45(5) . 2_655
O2 Li1 Li1 47.87(4) 2_655 2_655
O3 Li1 Li1 92.22(4) . 2_655
O2 Li1 Li1 46.96(4) . 2_655
Li2 Li1 Li1 59.87(5) 2_655 2_655
Li2 Li1 Li1 58.68(5) . 2_655
O2 Li2 O3 96.86(6) . .
O2 Li2 O1 122.81(7) . .
O3 Li2 O1 120.04(7) . .
O2 Li2 O3 97.37(6) . 2_655
O3 Li2 O3 91.98(6) . 2_655
O1 Li2 O3 120.94(7) . 2_655
O2 Li2 Li1 48.50(4) . 2_655
O3 Li2 Li1 94.81(6) . 2_655
O1 Li2 Li1 145.02(7) . 2_655
O3 Li2 Li1 48.93(4) 2_655 2_655
O2 Li2 Li1 48.72(4) . .
O3 Li2 Li1 48.32(4) . .
O1 Li2 Li1 145.15(7) . .
O3 Li2 Li1 93.66(6) 2_655 .
Li1 Li2 Li1 61.45(6) 2_655 .
O2 Li2 Li2 92.71(4) . 2_655
O3 Li2 Li2 46.57(4) . 2_655
O1 Li2 Li2 144.47(4) . 2_655
O3 Li2 Li2 46.37(4) 2_655 2_655
Li1 Li2 Li2 59.42(5) 2_655 2_655
Li1 Li2 Li2 58.25(5) . 2_655
C2 O1 C1 110.46(5) . .
C2 O1 Li2 130.69(6) . .
C1 O1 Li2 114.85(6) . .
C3 O2 Li2 134.52(6) . .
C3 O2 Li1 124.69(6) . 2_655
Li2 O2 Li1 83.29(6) . 2_655
C3 O2 Li1 128.62(6) . .
Li2 O2 Li1 83.79(6) . .
Li1 O2 Li1 85.17(6) 2_655 .
C9 O3 Li2 131.68(6) . .
C9 O3 Li2 128.22(6) . 2_655
Li2 O3 Li2 87.06(6) . 2_655
C9 O3 Li1 127.08(6) . .
Li2 O3 Li1 83.84(6) . .
Li2 O3 Li1 82.42(5) 2_655 .
C18 O4 C15 110.18(6) . .
C18 O4 Li1 129.67(6) . .
C15 O4 Li1 117.09(6) . .
C16 O5 C17 110.17(5) . .

loop_
_geom_bond_atom_site_label_1
_geom_bond_atom_site_label_2
_geom_bond_distance
_geom_bond_site_symmetry_2
C1 O1 1.4402(8) .
C1 C2 1.5122(10) 5_665
C1 H1A 0.974(10) .
C1 H1B 0.966(12) .
C2 O1 1.4330(8) .
C2 C1 1.5122(9) 5_665
C2 H2A 0.964(11) .
C2 H2B 0.960(12) .
C3 O2 1.3300(8) .
C3 C4 1.4085(10) .
C3 C8 1.4087(10) .
C4 C5 1.3959(12) .
C4 H4 0.985(12) .
C5 C6 1.3892(15) .
C5 H5 1.022(15) .
C6 C7 1.3838(15) .
C6 H6 0.980(15) .
C7 C8 1.3912(11) .
C7 H7 0.997(15) .
C8 H8 1.007(12) .
C9 O3 1.3305(8) .
C9 C10 1.4080(9) .
C9 C14 1.4099(10) .
C10 C11 1.3935(10) .
C10 H10 0.983(11) .
C11 C12 1.3889(13) .
C11 H11 1.023(13) .
C12 C13 1.3883(13) .
C12 H12 0.967(13) .
C13 C14 1.3947(11) .
C13 H13 0.991(14) .
C14 H14 0.962(12) .
C15 O4 1.4403(10) .
C15 C16 1.5058(11) .
C15 H15A 0.984(14) .
C15 H15B 1.048(14) .
C16 O5 1.4205(10) .
C16 H16A 1.006(12) .
C16 H16B 1.014(12) .
C17 O5 1.4293(9) .
C17 C18 1.5036(11) .
C17 H17A 0.974(11) .
C17 H17B 1.002(14) .
C18 O4 1.4350(10) .
C18 H18A 1.003(12) .
C18 H18B 1.004(13) .
Li1 O4 1.9079(13) .
Li1 O2 1.9359(13) 2_655
Li1 O3 1.9522(14) .
Li1 O2 1.9645(14) .
Li1 Li2 2.5668(17) 2_655
Li1 Li2 2.5987(18) .
Li1 Li1 2.639(3) 2_655
Li2 O2 1.9269(13) .
Li2 O3 1.9377(14) .
Li2 O1 1.9403(13) .
Li2 O3 1.9440(13) 2_655
Li2 Li1 2.5669(17) 2_655
Li2 Li2 2.673(2) 2_655
O2 Li1 1.9358(13) 2_655
O3 Li2 1.9440(13) 2_655
